data_4113366
loop_
_publ_author_name
'Daniel E. Kadlecek'
'Alexandra M. Shedlow'
'Sang Ook Kang'
'Patrick J. Carroll'
'Larry G. Sneddon'

_publ_section_title
;
 Syntheses and Structural Characterizations of endo-\h1-, exo-\h1-, \h4-,
 \h5-, and \h6-Metallaphosphamonocarbaborane Complexes Derived from a
 Versatile New Polyborane Ligand: exo-6-R-arachno-6,7-PCB8H12
;
_journal_name_full 'Journal of the American Chemical Society'
_journal_page_first 212
_journal_page_last 220
_journal_paper_doi 10.1021/ja020945b
_journal_volume 125
_journal_year 2003
_chemical_formula_sum 'C12 H16 B8 Mn O5 P'
_chemical_formula_weight 412.64
_space_group_IT_number 14
_symmetry_cell_setting monoclinic
_symmetry_Int_Tables_number 14
_symmetry_space_group_name_Hall '-P 2ybc'
_symmetry_space_group_name_H-M 'P 1 21/c 1'
_atom_sites_solution_hydrogens geom
_atom_sites_solution_primary direct
_audit_creation_method SHELXL
_cell_angle_alpha 90.00
_cell_angle_beta 101.577(2)
_cell_angle_gamma 90.00
_cell_formula_units_Z 4
_cell_length_a 10.1307(1)
_cell_length_b 14.8154(4)
_cell_length_c 13.2955(3)
_cell_measurement_temperature 293(2)
_cell_volume 1954.93(7)
_computing_structure_refinement 'SHELXL-93 (Sheldrick, 1993)'
_computing_structure_solution 'SIR92 (Altomare, 1993)'
_diffrn_ambient_temperature 293(2)
_diffrn_measurement_device 'image plate area detector'
_diffrn_measurement_device_type 'Rigaku R-AXIS IIc'
_diffrn_measurement_method 'phi oscillations'
_diffrn_radiation_monochromator graphite
_diffrn_radiation_source 'rotating anode'
_diffrn_radiation_type MoK\a
_diffrn_radiation_wavelength 0.71069
_diffrn_reflns_av_R_equivalents 0.0383
_diffrn_reflns_av_sigmaI/netI 0.0282
_diffrn_reflns_limit_h_max 11
_diffrn_reflns_limit_h_min -11
_diffrn_reflns_limit_k_max 17
_diffrn_reflns_limit_k_min -17
_diffrn_reflns_limit_l_max 16
_diffrn_reflns_limit_l_min -15
_diffrn_reflns_number 12515
_diffrn_reflns_theta_max 25.35
_diffrn_reflns_theta_min 2.69
_exptl_absorpt_coefficient_mu 0.776
_exptl_absorpt_correction_type none
_exptl_crystal_density_diffrn 1.402
_exptl_crystal_F_000 832
_exptl_crystal_size_max 0.45
_exptl_crystal_size_mid 0.20
_exptl_crystal_size_min 0.05
_refine_diff_density_max 0.187
_refine_diff_density_min -0.247
_refine_diff_density_rms 0.043
_refine_ls_extinction_method none
_refine_ls_goodness_of_fit_all 1.170
_refine_ls_goodness_of_fit_obs 1.196
_refine_ls_matrix_type full
_refine_ls_number_parameters 288
_refine_ls_number_reflns 3425
_refine_ls_number_restraints 0
_refine_ls_restrained_S_all 1.170
_refine_ls_restrained_S_obs 1.196
_refine_ls_R_factor_all 0.0568
_refine_ls_R_factor_obs 0.0475
_refine_ls_shift/esd_max 0.000
_refine_ls_shift/esd_mean 0.000
_refine_ls_structure_factor_coef Fsqd
_refine_ls_weighting_details 'w=1/[\s^2^(Fo^2^)+(0.0216P)^2^+1.6063P] where P=(Fo^2^+2Fc^2^)/3'
_refine_ls_weighting_scheme calc
_refine_ls_wR_factor_all 0.0925
_refine_ls_wR_factor_obs 0.0889
_reflns_number_observed 3053
_reflns_number_total 3425
_reflns_observed_criterion >2sigma(I)
_cod_data_source_file ja020945b_1.cif
_cod_data_source_block cmpd2(Upenn3144)
_cod_depositor_comments
;
The following automatic conversions were performed:

'_refine_ls_weighting_scheme' value 'calc
w=1/[\s^2^(Fo^2^)+(0.0216P)^2^+1.6063P] where P=(Fo^2^+2Fc^2^)/3' was
changed to 'calc'. New tag '_refine_ls_weighting_details' was
created. The value of the new tag was set to
'w=1/[\s^2^(Fo^2^)+(0.0216P)^2^+1.6063P] where P=(Fo^2^+2Fc^2^)/3'.

Automatic conversion script
Id: cif_fix_values 3143 2015-03-26 13:38:13Z robertas 
;
_cod_original_sg_symbol_H-M 'P 21/c '
_cod_database_code 4113366

loop_
_symmetry_equiv_pos_as_xyz
'x, y, z'
'-x, y+1/2, -z+1/2'
'-x, -y, -z'
'x, -y-1/2, z-1/2'

loop_
_atom_site_aniso_label
_atom_site_aniso_U_11
_atom_site_aniso_U_22
_atom_site_aniso_U_33
_atom_site_aniso_U_23
_atom_site_aniso_U_13
_atom_site_aniso_U_12
Mn 0.0454(3) 0.0452(3) 0.0423(2) 0.0018(2) 0.0054(2) 0.0006(2)
B1 0.069(3) 0.045(2) 0.057(2) -0.011(2) 0.017(2) -0.010(2)
B2 0.060(2) 0.036(2) 0.056(2) -0.001(2) 0.017(2) 0.002(2)
B3 0.066(2) 0.042(2) 0.056(2) 0.002(2) 0.015(2) -0.011(2)
B4 0.058(2) 0.055(2) 0.060(2) -0.004(2) 0.014(2) -0.017(2)
B5 0.053(2) 0.048(2) 0.051(2) -0.003(2) 0.013(2) -0.004(2)
B8 0.054(2) 0.056(2) 0.061(2) -0.003(2) 0.021(2) -0.008(2)
B9 0.044(2) 0.066(3) 0.065(2) 0.001(2) 0.009(2) -0.007(2)
B10 0.054(2) 0.067(3) 0.052(2) 0.000(2) 0.011(2) -0.012(2)
P6 0.0427(4) 0.0383(4) 0.0436(4) -0.0005(3) 0.0110(3) -0.0008(3)
C7 0.060(2) 0.048(2) 0.057(2) -0.0031(15) 0.016(2) -0.005(2)
C11 0.040(2) 0.039(2) 0.049(2) -0.0011(12) 0.0124(12) -0.0021(12)
C12 0.054(2) 0.056(2) 0.059(2) -0.003(2) 0.0188(15) 0.004(2)
C13 0.064(2) 0.061(2) 0.087(3) -0.014(2) 0.027(2) 0.013(2)
C14 0.062(2) 0.056(2) 0.101(3) 0.006(2) 0.015(2) 0.015(2)
C15 0.061(2) 0.058(2) 0.077(2) 0.020(2) 0.010(2) 0.005(2)
C16 0.046(2) 0.050(2) 0.056(2) 0.0050(15) 0.0103(14) 0.0001(15)
C17 0.042(2) 0.056(2) 0.047(2) -0.0041(15) 0.0071(13) -0.0027(14)
C18 0.062(2) 0.052(2) 0.043(2) 0.0019(15) 0.0088(15) -0.008(2)
C19 0.064(2) 0.055(2) 0.052(2) 0.000(2) 0.006(2) 0.010(2)
C20 0.048(2) 0.058(2) 0.065(2) 0.003(2) 0.013(2) 0.000(2)
C21 0.061(2) 0.058(2) 0.069(2) 0.005(2) -0.004(2) 0.006(2)
O22 0.076(2) 0.073(2) 0.0549(14) 0.0169(12) 0.0126(12) -0.0101(13)
O23 0.098(2) 0.072(2) 0.064(2) -0.0195(13) 0.0290(14) -0.0118(15)
O24 0.112(2) 0.070(2) 0.064(2) 0.0229(14) 0.0141(15) 0.015(2)
O25 0.081(2) 0.082(2) 0.098(2) -0.019(2) 0.035(2) 0.014(2)
O26 0.056(2) 0.094(2) 0.128(3) 0.001(2) -0.022(2) 0.000(2)

loop_
_atom_site_label
_atom_site_type_symbol
_atom_site_fract_x
_atom_site_fract_y
_atom_site_fract_z
_atom_site_U_iso_or_equiv
_atom_site_thermal_displace_type
_atom_site_occupancy
_atom_site_calc_flag
Mn Mn 1.07803(5) 0.32106(3) 0.76107(3) 0.04476(15) Uani 1 d
B1 B 0.7308(4) 0.1035(3) 0.5843(3) 0.0565(10) Uani 1 d
B2 B 0.8497(4) 0.1334(2) 0.6878(3) 0.0500(8) Uani 1 d
B3 B 0.6942(4) 0.1065(3) 0.7072(3) 0.0543(9) Uani 1 d
B4 B 0.5650(4) 0.1326(3) 0.6002(3) 0.0573(10) Uani 1 d
B5 B 0.8233(4) 0.2019(3) 0.5719(3) 0.0503(9) Uani 1 d
B8 B 0.5921(4) 0.2063(3) 0.7111(3) 0.0555(9) Uani 1 d
B9 B 0.5249(4) 0.2438(3) 0.5820(3) 0.0584(10) Uani 1 d
B10 B 0.6485(4) 0.1973(3) 0.5147(3) 0.0577(10) Uani 1 d
P6 P 0.84940(8) 0.28426(5) 0.68356(6) 0.0412(2) Uani 1 d
C7 C 0.7616(3) 0.2071(2) 0.7564(3) 0.0542(8) Uani 1 d
C11 C 0.7583(3) 0.3917(2) 0.6592(2) 0.0422(6) Uani 1 d
C12 C 0.7030(3) 0.4331(2) 0.7352(2) 0.0554(8) Uani 1 d
C13 C 0.6395(4) 0.5163(3) 0.7160(3) 0.0691(10) Uani 1 d
C14 C 0.6302(4) 0.5570(3) 0.6222(3) 0.0733(11) Uani 1 d
C15 C 0.6828(4) 0.5164(2) 0.5467(3) 0.0659(9) Uani 1 d
C16 C 0.7469(3) 0.4337(2) 0.5645(2) 0.0507(7) Uani 1 d
C17 C 1.0720(3) 0.4099(2) 0.6605(2) 0.0483(7) Uani 1 d
C18 C 1.0147(3) 0.4035(2) 0.8472(2) 0.0526(8) Uani 1 d
C19 C 1.0778(3) 0.2330(2) 0.8607(3) 0.0578(9) Uani 1 d
C20 C 1.1357(3) 0.2361(2) 0.6757(3) 0.0565(8) Uani 1 d
C21 C 1.2545(4) 0.3523(2) 0.8151(3) 0.0653(9) Uani 1 d
O22 O 1.0714(2) 0.4640(2) 0.6013(2) 0.0680(7) Uani 1 d
O23 O 0.9778(3) 0.4520(2) 0.9004(2) 0.0760(7) Uani 1 d
O24 O 1.0792(3) 0.1807(2) 0.9232(2) 0.0826(8) Uani 1 d
O25 O 1.1736(3) 0.1851(2) 0.6247(2) 0.0847(8) Uani 1 d
O26 O 1.3636(3) 0.3724(2) 0.8455(2) 0.0984(10) Uani 1 d
H1 H 0.7488(28) 0.0444(20) 0.5387(21) 0.051(8) Uiso 1 d
H2 H 0.9475(28) 0.1029(20) 0.7239(20) 0.051(8) Uiso 1 d
H3 H 0.6843(28) 0.0536(20) 0.7630(22) 0.055(8) Uiso 1 d
H4 H 0.4844(32) 0.0854(23) 0.5760(23) 0.069(10) Uiso 1 d
H5 H 0.8918(32) 0.2040(21) 0.5273(24) 0.064(10) Uiso 1 d
H7 H 0.7923(30) 0.2075(20) 0.8318(24) 0.056(9) Uiso 1 d
H8 H 0.5284(31) 0.2070(20) 0.7676(23) 0.059(9) Uiso 1 d
H9 H 0.4244(33) 0.2657(21) 0.5540(23) 0.061(9) Uiso 1 d
H10 H 0.6163(30) 0.1964(20) 0.4296(24) 0.062(9) Uiso 1 d
H89 H 0.5596(33) 0.2843(22) 0.6557(26) 0.068(10) Uiso 1 d
H910 H 0.6090(32) 0.2781(22) 0.5369(23) 0.063(9) Uiso 1 d
H12 H 0.7081 0.4052 0.7985 0.101 Uiso 1 d
H13 H 0.6036 0.5446 0.7670 0.101 Uiso 1 d
H14 H 0.5870 0.6128 0.6095 0.101 Uiso 1 d
H15 H 0.6761 0.5442 0.4831 0.101 Uiso 1 d
H16 H 0.7822 0.4061 0.5131 0.101 Uiso 1 d

loop_
_atom_type_symbol
_atom_type_description
_atom_type_scat_dispersion_real
_atom_type_scat_dispersion_imag
_atom_type_scat_source
C C 0.0033 0.0016 'International Tables Vol C Tables 4.2.6.8 and 6.1.1.4'
H H 0.0000 0.0000 'International Tables Vol C Tables 4.2.6.8 and 6.1.1.4'
O O 0.0106 0.0060 'International Tables Vol C Tables 4.2.6.8 and 6.1.1.4'
Mn Mn 0.3368 0.7283 'International Tables Vol C Tables 4.2.6.8 and 6.1.1.4'
P P 0.1023 0.0942 'International Tables Vol C Tables 4.2.6.8 and 6.1.1.4'
B B 0.0013 0.0007 'International Tables Vol C Tables 4.2.6.8 and 6.1.1.4'

loop_
_geom_angle_atom_site_label_1
_geom_angle_atom_site_label_2
_geom_angle_atom_site_label_3
_geom_angle
C21 Mn C19 92.2(2)
C21 Mn C20 90.5(2)
C19 Mn C20 90.29(15)
C21 Mn C17 89.51(14)
C19 Mn C17 178.08(14)
C20 Mn C17 90.54(14)
C21 Mn C18 91.3(2)
C19 Mn C18 88.40(14)
C20 Mn C18 177.82(14)
C17 Mn C18 90.72(13)
C21 Mn P6 177.27(12)
C19 Mn P6 90.43(11)
C20 Mn P6 88.77(10)
C17 Mn P6 87.86(9)
C18 Mn P6 89.49(10)
B2 B1 B3 59.0(2)
B2 B1 B5 63.5(2)
B3 B1 B5 106.5(3)
B2 B1 B10 113.6(3)
B3 B1 B10 107.5(3)
B5 B1 B10 60.5(2)
B2 B1 B4 111.9(3)
B3 B1 B4 60.1(2)
B5 B1 B4 110.1(3)
B10 B1 B4 61.4(2)
B2 B1 H1 119.0(15)
B3 B1 H1 128.6(15)
B5 B1 H1 117.2(15)
B10 B1 H1 116.6(15)
B4 B1 H1 121.4(15)
B3 B2 B1 62.0(2)
B3 B2 C7 59.1(2)
B1 B2 C7 103.2(3)
B3 B2 B5 106.1(3)
B1 B2 B5 59.9(2)
C7 B2 B5 95.1(2)
B3 B2 P6 104.0(2)
B1 B2 P6 104.1(2)
C7 B2 P6 53.07(14)
B5 B2 P6 54.67(15)
B3 B2 H2 128.0(15)
B1 B2 H2 132.3(15)
C7 B2 H2 121.8(14)
B5 B2 H2 124.2(15)
P6 B2 H2 114.6(15)
B2 B3 C7 62.8(2)
B2 B3 B1 59.0(2)
C7 B3 B1 103.6(3)
B2 B3 B4 112.7(3)
C7 B3 B4 106.9(3)
B1 B3 B4 61.0(2)
B2 B3 B8 111.5(3)
C7 B3 B8 57.7(2)
B1 B3 B8 106.1(3)
B4 B3 B8 60.7(2)
B2 B3 H3 119.0(16)
C7 B3 H3 116.5(15)
B1 B3 H3 132.8(15)
B4 B3 H3 123.1(15)
B8 B3 H3 115.7(15)
B9 B4 B3 116.2(3)
B9 B4 B1 114.8(3)
B3 B4 B1 58.8(2)
B9 B4 B8 61.6(2)
B3 B4 B8 60.7(2)
B1 B4 B8 104.4(3)
B9 B4 B10 61.9(2)
B3 B4 B10 104.8(3)
B1 B4 B10 59.2(2)
B8 B4 B10 100.2(3)
B9 B4 H4 116.2(18)
B3 B4 H4 119.6(17)
B1 B4 H4 118.9(17)
B8 B4 H4 128.2(17)
B10 B4 H4 125.2(17)
B1 B5 B10 60.4(2)
B1 B5 B2 56.6(2)
B10 B5 B2 107.7(3)
B1 B5 P6 116.9(2)
B10 B5 P6 109.2(2)
B2 B5 P6 73.9(2)
B1 B5 H5 121.9(18)
B10 B5 H5 119.7(18)
B2 B5 H5 121.3(18)
P6 B5 H5 116.1(18)
C7 B8 B9 119.7(3)
C7 B8 B3 58.3(2)
B9 B8 B3 109.4(3)
C7 B8 B4 105.6(3)
B9 B8 B4 56.2(2)
B3 B8 B4 58.5(2)
C7 B8 H8 117.0(16)
B9 B8 H8 119.6(16)
B3 B8 H8 116.7(16)
B4 B8 H8 123.7(16)
C7 B8 H89 107.5(14)
B9 B8 H89 39.4(14)
B3 B8 H89 138.4(14)
B4 B8 H89 95.2(14)
H8 B8 H89 104.6(21)
B4 B9 B8 62.1(2)
B4 B9 B10 62.2(2)
B8 B9 B10 100.8(3)
B4 B9 H9 122.0(17)
B8 B9 H9 125.5(17)
B10 B9 H9 130.6(17)
B4 B9 H89 111.3(17)
B8 B9 H89 49.7(16)
B10 B9 H89 119.9(17)
H9 B9 H89 104.3(23)
B4 B9 H910 107.3(15)
B8 B9 H910 114.8(14)
B10 B9 H910 46.4(15)
H9 B9 H910 114.0(22)
H89 B9 H910 94.4(22)
B1 B10 B5 59.1(2)
B1 B10 B9 109.7(3)
B5 B10 B9 120.0(3)
B1 B10 B4 59.5(2)
B5 B10 B4 107.4(3)
B9 B10 B4 55.9(2)
B1 B10 H10 122.0(16)
B5 B10 H10 119.8(16)
B9 B10 H10 114.6(16)
B4 B10 H10 123.4(16)
B1 B10 H910 136.5(14)
B5 B10 H910 101.0(14)
B9 B10 H910 43.3(14)
B4 B10 H910 98.0(14)
H10 B10 H910 101.5(20)
C11 P6 C7 110.62(14)
C11 P6 B5 115.68(15)
C7 P6 B5 90.3(2)
C11 P6 B2 150.38(14)
C7 P6 B2 50.50(14)
B5 P6 B2 51.42(15)
C11 P6 Mn 106.64(9)
C7 P6 Mn 116.25(11)
B5 P6 Mn 116.89(12)
B2 P6 Mn 102.70(11)
B8 C7 B3 64.0(2)
B8 C7 B2 113.0(3)
B3 C7 B2 58.1(2)
B8 C7 P6 112.3(2)
B3 C7 P6 122.5(2)
B2 C7 P6 76.4(2)
B8 C7 H7 116.7(18)
B3 C7 H7 114.4(18)
B2 C7 H7 115.9(18)
P6 C7 H7 116.3(18)
C16 C11 C12 119.3(3)
C16 C11 P6 119.7(2)
C12 C11 P6 121.1(2)
C13 C12 C11 119.8(3)
C13 C12 H12 120.0(3)
C11 C12 H12 120.2(3)
C14 C13 C12 120.1(3)
C14 C13 H13 119.9(4)
C12 C13 H13 120.0(4)
C15 C14 C13 120.5(3)
C15 C14 H14 119.7(4)
C13 C14 H14 119.8(4)
C14 C15 C16 120.3(3)
C14 C15 H15 120.2(4)
C16 C15 H15 119.5(4)
C15 C16 C11 120.1(3)
C15 C16 H16 120.1(3)
C11 C16 H16 119.8(3)
O22 C17 Mn 178.3(3)
O23 C18 Mn 178.7(3)
O24 C19 Mn 178.4(3)
O25 C20 Mn 178.5(3)
O26 C21 Mn 178.0(4)

loop_
_geom_bond_atom_site_label_1
_geom_bond_atom_site_label_2
_geom_bond_distance
Mn C21 1.847(4)
Mn C19 1.860(4)
Mn C20 1.866(4)
Mn C17 1.869(3)
Mn C18 1.873(4)
Mn P6 2.4012(9)
B1 B2 1.696(5)
B1 B3 1.747(5)
B1 B5 1.758(5)
B1 B10 1.781(6)
B1 B4 1.787(6)
B1 H1 1.10(3)
B2 B3 1.695(5)
B2 C7 1.775(5)
B2 B5 1.819(5)
B2 P6 2.235(4)
B2 H2 1.11(3)
B3 C7 1.713(5)
B3 B4 1.771(6)
B3 B8 1.811(6)
B3 H3 1.10(3)
B4 B9 1.703(6)
B4 B8 1.811(6)
B4 B10 1.820(5)
B4 H4 1.07(3)
B5 B10 1.783(5)
B5 P6 1.898(4)
B5 H5 1.00(3)
B8 C7 1.701(5)
B8 B9 1.803(6)
B8 H8 1.08(3)
B8 H89 1.37(3)
B9 B10 1.814(6)
B9 H9 1.06(3)
B9 H89 1.14(3)
B9 H910 1.24(3)
B10 H10 1.11(3)
B10 H910 1.31(3)
P6 C11 1.836(3)
P6 C7 1.838(3)
C7 H7 0.99(3)
C11 C16 1.389(4)
C11 C12 1.392(4)
C12 C13 1.390(5)
C12 H12 0.930(3)
C13 C14 1.372(5)
C13 H13 0.931(3)
C14 C15 1.367(5)
C14 H14 0.934(4)
C15 C16 1.384(4)
C15 H15 0.931(3)
C16 H16 0.927(3)
C17 O22 1.122(4)
C18 O23 1.123(4)
C19 O24 1.133(4)
C20 O25 1.132(4)
C21 O26 1.137(4)
